data_4102553
loop_
_publ_author_name
'Michael R. Reithofer'
'Richard R. Schrock'
'Peter M\"uller'

_publ_section_title
;
 Synthesis of [(DPPNCH2CH2)3N]3- Molybdenum Complexes (DPP =
 3,5-(2,5-Diisopropylpyrrolyl)2C6H3) and Studies Relevant to Catalytic
 Reduction of Dinitrogen
;
_journal_name_full 'Journal of the American Chemical Society'
_journal_page_first 8349
_journal_page_last 8358
_journal_paper_doi 10.1021/ja1008213
_journal_volume 132
_journal_year 2010
_chemical_formula_sum 'C92 H137 Cl Mo N10 O2'
_chemical_formula_weight 1546.51
_chemical_name_systematic
; 
 ? 
;
_space_group_IT_number 2
_symmetry_cell_setting triclinic
_symmetry_space_group_name_Hall '-P 1'
_symmetry_space_group_name_H-M 'P -1'
_atom_sites_solution_hydrogens geom
_atom_sites_solution_primary direct
_atom_sites_solution_secondary difmap
_audit_creation_method SHELXL-97
_cell_angle_alpha 92.8230(10)
_cell_angle_beta 95.642(2)
_cell_angle_gamma 107.824(2)
_cell_formula_units_Z 2
_cell_length_a 11.3614(3)
_cell_length_b 14.0989(3)
_cell_length_c 29.8844(6)
_cell_measurement_reflns_used 9651
_cell_measurement_temperature 100(2)
_cell_measurement_theta_max 68.03
_cell_measurement_theta_min 3.51
_cell_volume 4519.20(19)
_computing_cell_refinement 'SAINT 7.46A (Bruker-AXS, 2008)'
_computing_data_collection 'APEX2 3.0 (Bruker-AXS, 2008)'
_computing_data_reduction 'SAINT 7.46A (Bruker-AXS, 2008)'
_computing_molecular_graphics 'Bruker SHELXTL'
_computing_publication_material 'Bruker SHELXTL'
_computing_structure_refinement 'SHELXL-97 (Sheldrick, 2008)'
_computing_structure_solution 'SHELXS-97 (Sheldrick, 2008)'
_diffrn_ambient_temperature 100(2)
_diffrn_detector_area_resol_mean 8.3
_diffrn_measured_fraction_theta_full 0.955
_diffrn_measured_fraction_theta_max 0.955
_diffrn_measurement_device_type 'Bruker Smart APEX CCD'
_diffrn_measurement_method 'omega and phi scans'
_diffrn_radiation_monochromator graphite
_diffrn_radiation_source 'fine-focus sealed tube'
_diffrn_radiation_type CuK\a
_diffrn_radiation_wavelength 1.54178
_diffrn_reflns_av_R_equivalents 0.0385
_diffrn_reflns_av_sigmaI/netI 0.0284
_diffrn_reflns_limit_h_max 13
_diffrn_reflns_limit_h_min -13
_diffrn_reflns_limit_k_max 16
_diffrn_reflns_limit_k_min -16
_diffrn_reflns_limit_l_max 35
_diffrn_reflns_limit_l_min -35
_diffrn_reflns_number 77075
_diffrn_reflns_theta_full 67.73
_diffrn_reflns_theta_max 67.73
_diffrn_reflns_theta_min 2.98
_exptl_absorpt_coefficient_mu 1.838
_exptl_absorpt_correction_T_max 0.8096
_exptl_absorpt_correction_T_min 0.6085
_exptl_absorpt_correction_type multi-scan
_exptl_absorpt_process_details 'SADABS (Sheldrick, 2008)'
_exptl_crystal_colour orange
_exptl_crystal_density_diffrn 1.137
_exptl_crystal_density_method 'not measured'
_exptl_crystal_description plate
_exptl_crystal_F_000 1668
_exptl_crystal_size_max 0.30
_exptl_crystal_size_mid 0.20
_exptl_crystal_size_min 0.12
_refine_diff_density_max 0.913
_refine_diff_density_min -0.851
_refine_diff_density_rms 0.063
_refine_ls_extinction_method none
_refine_ls_goodness_of_fit_ref 1.183
_refine_ls_hydrogen_treatment constr
_refine_ls_matrix_type full
_refine_ls_number_parameters 979
_refine_ls_number_reflns 15644
_refine_ls_number_restraints 81
_refine_ls_restrained_S_all 1.180
_refine_ls_R_factor_all 0.0507
_refine_ls_R_factor_gt 0.0454
_refine_ls_shift/su_max 0.003
_refine_ls_shift/su_mean 0.000
_refine_ls_structure_factor_coef Fsqd
_refine_ls_weighting_details 'calc w=1/[\s^2^(Fo^2^)+(0.0351P)^2^+6.3635P] where P=(Fo^2^+2Fc^2^)/3'
_refine_ls_weighting_scheme calc
_refine_ls_wR_factor_gt 0.1088
_refine_ls_wR_factor_ref 0.1114
_reflns_number_gt 14228
_reflns_number_total 15644
_reflns_threshold_expression >2sigma(I)
_cod_data_source_file ja1008213_si_002.cif
_cod_data_source_block d09023
_cod_original_cell_volume 4519.20(18)
_cod_database_code 4102553

loop_
_symmetry_equiv_pos_as_xyz
'x, y, z'
'-x, -y, -z'

loop_
_atom_site_label
_atom_site_type_symbol
_atom_site_fract_x
_atom_site_fract_y
_atom_site_fract_z
_atom_site_U_iso_or_equiv
_atom_site_adp_type
_atom_site_occupancy
_atom_site_symmetry_multiplicity
_atom_site_calc_flag
_atom_site_refinement_flags
N10 N 0.0093(2) 0.77844(16) 0.79463(7) 0.0185(5) Uani 1 1 d .
C1 C 0.1788(3) 0.7172(2) 0.82367(9) 0.0228(6) Uani 1 1 d .
H1A H 0.1913 0.7501 0.8546 0.027 Uiso 1 1 calc R
H1B H 0.2076 0.6577 0.8249 0.027 Uiso 1 1 calc R
C2 C 0.0430(3) 0.6869(2) 0.80488(9) 0.0215(6) Uani 1 1 d .
H2A H 0.0280 0.6417 0.7770 0.026 Uiso 1 1 calc R
H2B H -0.0092 0.6508 0.8272 0.026 Uiso 1 1 calc R
C3 C -0.0503(3) 0.7493(2) 0.71295(9) 0.0229(6) Uani 1 1 d .
H3A H -0.0232 0.6893 0.7091 0.027 Uiso 1 1 calc R
H3B H -0.1169 0.7457 0.6883 0.027 Uiso 1 1 calc R
C4 C -0.0971(2) 0.7546(2) 0.75821(9) 0.0203(5) Uani 1 1 d .
H4A H -0.1385 0.8069 0.7595 0.024 Uiso 1 1 calc R
H4B H -0.1588 0.6898 0.7625 0.024 Uiso 1 1 calc R
C5 C 0.0089(3) 0.9390(2) 0.82976(9) 0.0229(6) Uani 1 1 d .
H5A H -0.0550 0.9484 0.8069 0.028 Uiso 1 1 calc R
H5B H 0.0066 0.9759 0.8585 0.028 Uiso 1 1 calc R
C6 C -0.0163(3) 0.8284(2) 0.83610(9) 0.0215(6) Uani 1 1 d .
H6A H 0.0379 0.8201 0.8626 0.026 Uiso 1 1 calc R
H6B H -0.1041 0.7978 0.8414 0.026 Uiso 1 1 calc R
Cl1 Cl 0.34266(6) 0.99994(5) 0.74273(2) 0.02381(14) Uani 1 1 d .
Mo1 Mo 0.16990(2) 0.884463(15) 0.769125(7) 0.01689(6) Uani 1 1 d .
N1 N 0.2495(2) 0.78765(16) 0.79305(7) 0.0198(5) Uani 1 1 d .
C115 C 0.3750(2) 0.79150(19) 0.79366(9) 0.0194(5) Uani 1 1 d .
C116 C 0.4474(3) 0.7899(2) 0.83455(9) 0.0208(5) Uani 1 1 d .
H116 H 0.4122 0.7884 0.8622 0.025 Uiso 1 1 calc R
C117 C 0.5687(3) 0.7907(2) 0.83463(9) 0.0206(5) Uani 1 1 d .
N2 N 0.6440(2) 0.79038(17) 0.87634(7) 0.0206(5) Uani 1 1 d .
C121 C 0.6697(3) 0.7064(2) 0.89136(9) 0.0227(6) Uani 1 1 d .
C125 C 0.5969(3) 0.6028(2) 0.87032(10) 0.0291(6) Uani 1 1 d .
H125 H 0.5919 0.6047 0.8368 0.035 Uiso 1 1 calc R
C126 C 0.4629(3) 0.5698(2) 0.88307(12) 0.0388(8) Uani 1 1 d .
H12A H 0.4649 0.5587 0.9152 0.058 Uiso 1 1 calc R
H12B H 0.4142 0.5076 0.8651 0.058 Uiso 1 1 calc R
H12C H 0.4246 0.6220 0.8770 0.058 Uiso 1 1 calc R
C127 C 0.6637(4) 0.5276(2) 0.88353(12) 0.0404(8) Uani 1 1 d .
H12D H 0.7477 0.5490 0.8744 0.061 Uiso 1 1 calc R
H12E H 0.6170 0.4616 0.8684 0.061 Uiso 1 1 calc R
H12F H 0.6693 0.5239 0.9163 0.061 Uiso 1 1 calc R
C122 C 0.7629(3) 0.7390(2) 0.92660(9) 0.0268(6) Uani 1 1 d .
H122 H 0.7990 0.6980 0.9439 0.032 Uiso 1 1 calc R
C123 C 0.7963(3) 0.8454(2) 0.93290(9) 0.0260(6) Uani 1 1 d .
H123 H 0.8588 0.8876 0.9549 0.031 Uiso 1 1 calc R
C124 C 0.7222(3) 0.8757(2) 0.90142(9) 0.0221(6) Uani 1 1 d .
C128 C 0.7129(3) 0.9779(2) 0.89306(9) 0.0252(6) Uani 1 1 d .
H128 H 0.7013 0.9818 0.8597 0.030 Uiso 1 1 calc R
C129 C 0.6016(3) 0.9971(2) 0.91252(11) 0.0335(7) Uani 1 1 d .
H12G H 0.5244 0.9468 0.8987 0.050 Uiso 1 1 calc R
H12H H 0.5989 1.0639 0.9060 0.050 Uiso 1 1 calc R
H12I H 0.6102 0.9928 0.9452 0.050 Uiso 1 1 calc R
C130 C 0.8321(3) 1.0602(2) 0.91232(11) 0.0344(7) Uani 1 1 d .
H13A H 0.8465 1.0571 0.9450 0.052 Uiso 1 1 calc R
H13B H 0.8238 1.1255 0.9060 0.052 Uiso 1 1 calc R
H13C H 0.9027 1.0507 0.8983 0.052 Uiso 1 1 calc R
C118 C 0.6214(3) 0.7899(2) 0.79466(9) 0.0215(6) Uani 1 1 d .
H118 H 0.7048 0.7894 0.7949 0.026 Uiso 1 1 calc R
C119 C 0.5492(3) 0.7900(2) 0.75400(9) 0.0212(6) Uani 1 1 d .
N3 N 0.6016(2) 0.78325(18) 0.71243(7) 0.0225(5) Uani 1 1 d .
C131 C 0.5830(3) 0.6950(2) 0.68567(9) 0.0250(6) Uani 1 1 d .
C135 C 0.5107(3) 0.5940(2) 0.69942(10) 0.0276(6) Uani 1 1 d .
H135 H 0.4421 0.6030 0.7160 0.033 Uiso 1 1 calc R
C136 C 0.4509(3) 0.5205(3) 0.65795(11) 0.0363(7) Uani 1 1 d .
H13D H 0.4029 0.5506 0.6372 0.054 Uiso 1 1 calc R
H13E H 0.3954 0.4588 0.6675 0.054 Uiso 1 1 calc R
H13F H 0.5161 0.5053 0.6426 0.054 Uiso 1 1 calc R
C137 C 0.5908(3) 0.5496(2) 0.73101(11) 0.0339(7) Uani 1 1 d .
H13G H 0.6598 0.5410 0.7157 0.051 Uiso 1 1 calc R
H13H H 0.5397 0.4845 0.7391 0.051 Uiso 1 1 calc R
H13I H 0.6242 0.5948 0.7584 0.051 Uiso 1 1 calc R
C132 C 0.6454(3) 0.7203(2) 0.64899(9) 0.0284(6) Uani 1 1 d .
H132 H 0.6492 0.6752 0.6249 0.034 Uiso 1 1 calc R
C133 C 0.7032(3) 0.8245(2) 0.65308(9) 0.0285(6) Uani 1 1 d .
H133 H 0.7528 0.8618 0.6322 0.034 Uiso 1 1 calc R
C134 C 0.6758(3) 0.8631(2) 0.69236(9) 0.0249(6) Uani 1 1 d .
C138 C 0.7042(3) 0.9698(2) 0.71113(10) 0.0281(6) Uani 1 1 d .
H138 H 0.6801 0.9693 0.7424 0.034 Uiso 1 1 calc R
C139 C 0.8436(3) 1.0272(2) 0.71366(10) 0.0316(7) Uani 1 1 d .
H13J H 0.8914 0.9938 0.7326 0.047 Uiso 1 1 calc R
H13K H 0.8593 1.0957 0.7267 0.047 Uiso 1 1 calc R
H13L H 0.8691 1.0288 0.6832 0.047 Uiso 1 1 calc R
C140 C 0.6256(3) 1.0213(3) 0.68245(12) 0.0385(8) Uani 1 1 d .
H14A H 0.6446 1.0194 0.6512 0.058 Uiso 1 1 calc R
H14B H 0.6452 1.0909 0.6945 0.058 Uiso 1 1 calc R
H14C H 0.5370 0.9863 0.6833 0.058 Uiso 1 1 calc R
C120 C 0.4292(3) 0.7931(2) 0.75342(9) 0.0212(6) Uani 1 1 d .
H120 H 0.3829 0.7963 0.7256 0.025 Uiso 1 1 calc R
N4 N 0.0558(2) 0.84110(17) 0.71216(7) 0.0199(5) Uani 1 1 d .
C215 C 0.0735(2) 0.8742(2) 0.66840(8) 0.0211(6) Uani 1 1 d .
C216 C 0.0581(3) 0.8047(2) 0.63152(9) 0.0232(6) Uani 1 1 d .
H216 H 0.0332 0.7352 0.6356 0.028 Uiso 1 1 calc R
C217 C 0.0790(3) 0.8370(2) 0.58898(9) 0.0238(6) Uani 1 1 d .
N5 N 0.0722(2) 0.76419(18) 0.55254(8) 0.0267(5) Uani 1 1 d .
C221 C -0.0357(3) 0.6912(2) 0.53274(9) 0.0305(7) Uani 1 1 d .
C225 C -0.1637(3) 0.6891(2) 0.54290(10) 0.0346(7) Uani 1 1 d .
H225 H -0.1653 0.6881 0.5763 0.042 Uiso 1 1 calc R
C226 C -0.2624(4) 0.5947(3) 0.52025(14) 0.0503(10) Uani 1 1 d .
H22A H -0.2634 0.5947 0.4874 0.075 Uiso 1 1 calc R
H22B H -0.3443 0.5932 0.5284 0.075 Uiso 1 1 calc R
H22C H -0.2427 0.5356 0.5303 0.075 Uiso 1 1 calc R
C227 C -0.1967(3) 0.7819(3) 0.52806(12) 0.0408(8) Uani 1 1 d .
H22D H -0.1364 0.8423 0.5441 0.061 Uiso 1 1 calc R
H22E H -0.2805 0.7774 0.5352 0.061 Uiso 1 1 calc R
H22F H -0.1941 0.7851 0.4955 0.061 Uiso 1 1 calc R
C222 C 0.0009(4) 0.6316(2) 0.50320(10) 0.0373(8) Uani 1 1 d .
H222 H -0.0529 0.5755 0.4846 0.045 Uiso 1 1 calc R
C223 C 0.1316(4) 0.6674(3) 0.50502(10) 0.0385(8) Uani 1 1 d .
H223 H 0.1807 0.6394 0.4878 0.046 Uiso 1 1 calc R
C224 C 0.1760(3) 0.7494(2) 0.53579(10) 0.0325(7) Uani 1 1 d .
C228 C 0.3064(3) 0.8140(3) 0.55165(11) 0.0391(8) Uani 1 1 d .
H228 H 0.3060 0.8849 0.5545 0.047 Uiso 1 1 calc R
C229 C 0.3951(4) 0.8065(4) 0.51719(15) 0.0632(12) Uani 1 1 d .
H22G H 0.4029 0.7391 0.5156 0.095 Uiso 1 1 calc R
H22H H 0.4771 0.8557 0.5265 0.095 Uiso 1 1 calc R
H22I H 0.3620 0.8200 0.4875 0.095 Uiso 1 1 calc R
C230 C 0.3553(4) 0.7898(3) 0.59797(13) 0.0543(10) Uani 1 1 d .
H23A H 0.3004 0.7979 0.6202 0.081 Uiso 1 1 calc R
H23B H 0.4396 0.8354 0.6072 0.081 Uiso 1 1 calc R
H23C H 0.3572 0.7207 0.5961 0.081 Uiso 1 1 calc R
C218 C 0.1103(3) 0.9379(2) 0.58217(9) 0.0248(6) Uani 1 1 d .
H218 H 0.1243 0.9598 0.5530 0.030 Uiso 1 1 calc R
C219 C 0.1208(3) 1.0067(2) 0.61851(9) 0.0233(6) Uani 1 1 d .
N6 N 0.1476(2) 1.11052(17) 0.61125(7) 0.0241(5) Uani 1 1 d .
C231 C 0.0585(3) 1.1577(2) 0.60012(9) 0.0260(6) Uani 1 1 d .
C235 C -0.0779(3) 1.1014(2) 0.58923(9) 0.0263(6) Uani 1 1 d .
H235 H -0.0980 1.0414 0.6070 0.032 Uiso 1 1 calc R
C236 C -0.1098(3) 1.0659(2) 0.53887(10) 0.0323(7) Uani 1 1 d .
H23D H -0.0962 1.1240 0.5210 0.048 Uiso 1 1 calc R
H23E H -0.1972 1.0243 0.5329 0.048 Uiso 1 1 calc R
H23F H -0.0563 1.0267 0.5305 0.048 Uiso 1 1 calc R
C237 C -0.1582(3) 1.1656(2) 0.60177(10) 0.0338(7) Uani 1 1 d .
H23G H -0.1391 1.1874 0.6340 0.051 Uiso 1 1 calc R
H23H H -0.2464 1.1262 0.5951 0.051 Uiso 1 1 calc R
H23I H -0.1407 1.2242 0.5842 0.051 Uiso 1 1 calc R
C232 C 0.1217(3) 1.2564(2) 0.59770(10) 0.0291(6) Uani 1 1 d .
H232 H 0.0852 1.3069 0.5906 0.035 Uiso 1 1 calc R
C233 C 0.2511(3) 1.2708(2) 0.60761(10) 0.0300(7) Uani 1 1 d .
H233 H 0.3161 1.3323 0.6081 0.036 Uiso 1 1 calc R
C234 C 0.2655(3) 1.1803(2) 0.61629(9) 0.0267(6) Uani 1 1 d .
C238 C 0.3820(3) 1.1515(2) 0.62689(11) 0.0330(7) Uani 1 1 d .
H238 H 0.3607 1.0912 0.6444 0.040 Uiso 1 1 calc R
C239 C 0.4304(4) 1.1246(4) 0.58375(14) 0.0592(11) Uani 1 1 d .
H23J H 0.3649 1.0706 0.5656 0.089 Uiso 1 1 calc R
H23K H 0.5030 1.1024 0.5915 0.089 Uiso 1 1 calc R
H23L H 0.4543 1.1834 0.5664 0.089 Uiso 1 1 calc R
C240 C 0.4804(4) 1.2351(3) 0.65588(17) 0.0619(12) Uani 1 1 d .
H24A H 0.4984 1.2964 0.6402 0.093 Uiso 1 1 calc R
H24B H 0.5565 1.2165 0.6617 0.093 Uiso 1 1 calc R
H24C H 0.4500 1.2465 0.6846 0.093 Uiso 1 1 calc R
C220 C 0.1045(3) 0.9756(2) 0.66156(9) 0.0223(6) Uani 1 1 d .
H220 H 0.1145 1.0235 0.6863 0.027 Uiso 1 1 calc R
N7 N 0.1343(2) 0.97635(17) 0.81451(7) 0.0200(5) Uani 1 1 d .
C315 C 0.2023(3) 1.0775(2) 0.82919(8) 0.0214(6) Uani 1 1 d .
C316 C 0.1424(3) 1.1513(2) 0.82891(9) 0.0219(6) Uani 1 1 d .
H316 H 0.0561 1.1336 0.8186 0.026 Uiso 1 1 calc R
C317 C 0.2089(3) 1.2499(2) 0.84369(9) 0.0222(6) Uani 1 1 d .
N8 N 0.1477(2) 1.32504(17) 0.84158(8) 0.0235(5) Uani 1 1 d .
C321 C 0.0951(3) 1.3519(2) 0.80192(10) 0.0259(6) Uani 1 1 d .
C325 C 0.1082(3) 1.3109(2) 0.75571(10) 0.0304(7) Uani 1 1 d .
H325 H 0.0874 1.2366 0.7558 0.037 Uiso 1 1 calc R
C326 C 0.2415(4) 1.3529(3) 0.74416(12) 0.0462(9) Uani 1 1 d .
H32A H 0.2639 1.4257 0.7441 0.069 Uiso 1 1 calc R
H32B H 0.2473 1.3241 0.7142 0.069 Uiso 1 1 calc R
H32C H 0.2986 1.3357 0.7667 0.069 Uiso 1 1 calc R
C327 C 0.0172(3) 1.3333(3) 0.71953(11) 0.0381(8) Uani 1 1 d .
H32D H -0.0684 1.3021 0.7260 0.057 Uiso 1 1 calc R
H32E H 0.0277 1.3065 0.6898 0.057 Uiso 1 1 calc R
H32F H 0.0341 1.4058 0.7196 0.057 Uiso 1 1 calc R
C322 C 0.0438(3) 1.4232(2) 0.81437(10) 0.0302(7) Uani 1 1 d .
H322 H 0.0006 1.4553 0.7945 0.036 Uiso 1 1 calc R
C323 C 0.0656(3) 1.4416(2) 0.86203(10) 0.0300(7) Uani 1 1 d .
H323 H 0.0400 1.4883 0.8795 0.036 Uiso 1 1 calc R
C324 C 0.1297(3) 1.3805(2) 0.87860(9) 0.0245(6) Uani 1 1 d .
C328 C 0.1713(3) 1.3656(2) 0.92641(9) 0.0262(6) Uani 1 1 d .
H328 H 0.2590 1.3641 0.9277 0.031 Uiso 1 1 calc R
C329 C 0.1711(3) 1.4531(2) 0.95884(10) 0.0341(7) Uani 1 1 d .
H32G H 0.2239 1.5158 0.9492 0.051 Uiso 1 1 calc R
H32H H 0.2033 1.4438 0.9894 0.051 Uiso 1 1 calc R
H32I H 0.0858 1.4556 0.9587 0.051 Uiso 1 1 calc R
C330 C 0.0927(3) 1.2667(2) 0.94149(10) 0.0345(7) Uani 1 1 d .
H33A H 0.0065 1.2670 0.9416 0.052 Uiso 1 1 calc R
H33B H 0.1262 1.2580 0.9719 0.052 Uiso 1 1 calc R
H33C H 0.0946 1.2116 0.9206 0.052 Uiso 1 1 calc R
C318 C 0.3345(3) 1.2762(2) 0.86027(9) 0.0232(6) Uani 1 1 d .
H318 H 0.3799 1.3438 0.8701 0.028 Uiso 1 1 calc R
C319 C 0.3933(3) 1.2026(2) 0.86233(9) 0.0225(6) Uani 1 1 d .
N9 N 0.5208(2) 1.23173(17) 0.88217(8) 0.0225(5) Uani 1 1 d .
C331 C 0.6238(3) 1.2432(2) 0.85904(10) 0.0264(6) Uani 1 1 d .
C335 C 0.6133(3) 1.2206(3) 0.80864(10) 0.0343(7) Uani 1 1 d .
H335 H 0.5355 1.1638 0.7989 0.041 Uiso 1 1 calc R
C336 C 0.6063(5) 1.3114(4) 0.78430(12) 0.0631(12) Uani 1 1 d .
H33D H 0.5353 1.3310 0.7927 0.095 Uiso 1 1 calc R
H33E H 0.5959 1.2948 0.7516 0.095 Uiso 1 1 calc R
H33F H 0.6833 1.3669 0.7929 0.095 Uiso 1 1 calc R
C337 C 0.7250(4) 1.1899(3) 0.79653(13) 0.0508(10) Uani 1 1 d .
H33G H 0.8019 1.2447 0.8063 0.076 Uiso 1 1 calc R
H33H H 0.7173 1.1749 0.7638 0.076 Uiso 1 1 calc R
H33I H 0.7273 1.1304 0.8118 0.076 Uiso 1 1 calc R
C332 C 0.7277(3) 1.2839(2) 0.88953(10) 0.0269(6) Uani 1 1 d .
H332 H 0.8116 1.3002 0.8832 0.032 Uiso 1 1 calc R
C333 C 0.6881(3) 1.2975(2) 0.93209(10) 0.0265(6) Uani 1 1 d .
H333 H 0.7410 1.3245 0.9593 0.032 Uiso 1 1 calc R
C334 C 0.5613(3) 1.2655(2) 0.92749(9) 0.0242(6) Uani 1 1 d .
C338 C 0.4739(3) 1.2622(2) 0.96267(9) 0.0258(6) Uani 1 1 d .
H338 H 0.3867 1.2299 0.9479 0.031 Uiso 1 1 calc R
C339 C 0.4988(3) 1.1993(3) 1.00116(10) 0.0355(7) Uani 1 1 d .
H33J H 0.4890 1.1313 0.9887 0.053 Uiso 1 1 calc R
H33K H 0.4395 1.1968 1.0231 0.053 Uiso 1 1 calc R
H33L H 0.5839 1.2299 1.0161 0.053 Uiso 1 1 calc R
C340 C 0.4849(3) 1.3677(2) 0.98212(10) 0.0314(7) Uani 1 1 d .
H34A H 0.5695 1.4003 0.9971 0.047 Uiso 1 1 calc R
H34B H 0.4251 1.3634 1.0040 0.047 Uiso 1 1 calc R
H34C H 0.4671 1.4069 0.9577 0.047 Uiso 1 1 calc R
C320 C 0.3285(3) 1.1045(2) 0.84622(9) 0.0220(6) Uani 1 1 d .
H320 H 0.3701 1.0554 0.8467 0.026 Uiso 1 1 calc R
C2E C 0.0748(4) 0.6825(3) 0.94599(13) 0.0464(9) Uani 1 1 d DU
H2E1 H 0.0285 0.6433 0.9685 0.070 Uiso 1 1 calc R
H2E2 H 0.1433 0.6572 0.9397 0.070 Uiso 1 1 calc R
H2E3 H 0.0188 0.6764 0.9181 0.070 Uiso 1 1 calc R
C1E C 0.1265(3) 0.7906(2) 0.96396(10) 0.0334(7) Uani 1 1 d DU
H1E1 H 0.0580 0.8168 0.9705 0.040 Uiso 1 1 calc R
H1E2 H 0.1829 0.7975 0.9922 0.040 Uiso 1 1 calc R
O1E O 0.1928(2) 0.84493(17) 0.93060(7) 0.0354(5) Uani 1 1 d DU
C3E C 0.2615(3) 0.9462(3) 0.94640(12) 0.0404(8) Uani 1 1 d DU
H3E1 H 0.3207 0.9746 0.9247 0.048 Uiso 1 1 calc R
H3E2 H 0.3109 0.9465 0.9756 0.048 Uiso 1 1 calc R
C4E C 0.1813(3) 1.0122(2) 0.95245(11) 0.0379(7) Uani 1 1 d DU
H4E1 H 0.2342 1.0800 0.9634 0.057 Uiso 1 1 calc R
H4E2 H 0.1235 0.9855 0.9744 0.057 Uiso 1 1 calc R
H4E3 H 0.1340 1.0142 0.9235 0.057 Uiso 1 1 calc R
C6E C -0.2276(4) 0.4562(4) 0.62779(16) 0.0616(11) Uani 1 1 d DU
H6E1 H -0.2873 0.4115 0.6040 0.092 Uiso 1 1 calc R
H6E2 H -0.2441 0.5204 0.6304 0.092 Uiso 1 1 calc R
H6E3 H -0.2362 0.4257 0.6566 0.092 Uiso 1 1 calc R
C5E C -0.0977(3) 0.4729(3) 0.61611(12) 0.0416(8) Uani 1 1 d DU
H5E1 H -0.0802 0.4083 0.6134 0.050 Uiso 1 1 calc R
H5E2 H -0.0885 0.5028 0.5869 0.050 Uiso 1 1 calc R
O2E O -0.0131(2) 0.53796(16) 0.65069(7) 0.0351(5) Uani 1 1 d DU
C7E C 0.1126(3) 0.5564(2) 0.64212(12) 0.0377(7) Uani 1 1 d DU
H7E1 H 0.1267 0.5904 0.6140 0.045 Uiso 1 1 calc R
H7E2 H 0.1312 0.4925 0.6385 0.045 Uiso 1 1 calc R
C8E C 0.1960(3) 0.6215(3) 0.68155(12) 0.0428(8) Uani 1 1 d DU
H8E1 H 0.2832 0.6355 0.6762 0.064 Uiso 1 1 calc R
H8E2 H 0.1821 0.5869 0.7091 0.064 Uiso 1 1 calc R
H8E3 H 0.1769 0.6845 0.6849 0.064 Uiso 1 1 calc R

loop_
_atom_site_aniso_label
_atom_site_aniso_U_11
_atom_site_aniso_U_22
_atom_site_aniso_U_33
_atom_site_aniso_U_23
_atom_site_aniso_U_13
_atom_site_aniso_U_12
N10 0.0179(11) 0.0187(12) 0.0189(11) 0.0021(8) 0.0031(8) 0.0052(10)
C1 0.0246(15) 0.0195(14) 0.0269(14) 0.0109(11) 0.0060(11) 0.0086(12)
C2 0.0221(14) 0.0155(14) 0.0268(14) 0.0067(10) 0.0057(11) 0.0038(12)
C3 0.0193(13) 0.0220(15) 0.0217(13) 0.0001(10) -0.0018(10) -0.0002(12)
C4 0.0135(12) 0.0193(14) 0.0260(13) 0.0026(10) 0.0012(10) 0.0023(11)
C5 0.0220(14) 0.0249(15) 0.0236(13) -0.0009(11) 0.0056(11) 0.0092(12)
C6 0.0200(13) 0.0247(15) 0.0202(13) 0.0036(10) 0.0070(10) 0.0059(12)
Cl1 0.0222(3) 0.0227(3) 0.0256(3) 0.0047(2) 0.0052(2) 0.0046(3)
Mo1 0.01753(11) 0.01651(11) 0.01697(10) 0.00210(7) 0.00196(7) 0.00577(9)
N1 0.0199(11) 0.0196(12) 0.0217(11) 0.0040(9) 0.0028(9) 0.0083(10)
C115 0.0191(13) 0.0161(13) 0.0244(13) 0.0018(10) 0.0019(10) 0.0079(12)
C116 0.0224(14) 0.0201(14) 0.0208(13) 0.0028(10) 0.0042(10) 0.0073(12)
C117 0.0225(14) 0.0161(13) 0.0223(13) 0.0030(10) 0.0005(10) 0.0050(12)
N2 0.0203(12) 0.0209(12) 0.0221(11) 0.0032(9) 0.0009(9) 0.0088(10)
C121 0.0239(14) 0.0239(15) 0.0238(13) 0.0053(11) 0.0047(11) 0.0113(13)
C125 0.0391(18) 0.0218(15) 0.0267(14) 0.0035(11) -0.0009(12) 0.0112(14)
C126 0.0356(18) 0.0236(17) 0.054(2) 0.0079(14) -0.0039(15) 0.0063(15)
C127 0.048(2) 0.0252(17) 0.052(2) 0.0054(14) 0.0068(16) 0.0154(16)
C122 0.0306(16) 0.0296(16) 0.0237(14) 0.0052(11) 0.0015(12) 0.0147(14)
C123 0.0244(15) 0.0294(16) 0.0245(14) -0.0007(11) -0.0008(11) 0.0105(13)
C124 0.0216(14) 0.0234(15) 0.0214(13) 0.0008(10) 0.0042(10) 0.0068(12)
C128 0.0256(15) 0.0226(15) 0.0264(14) 0.0009(11) 0.0014(11) 0.0067(13)
C129 0.0293(17) 0.0249(16) 0.0477(19) 0.0019(13) 0.0028(14) 0.0114(14)
C130 0.0292(17) 0.0256(17) 0.0478(19) -0.0038(13) 0.0054(14) 0.0083(14)
C118 0.0188(13) 0.0198(14) 0.0267(14) 0.0022(10) 0.0030(11) 0.0072(12)
C119 0.0247(14) 0.0169(14) 0.0220(13) 0.0019(10) 0.0041(11) 0.0061(12)
N3 0.0208(12) 0.0257(13) 0.0222(11) 0.0025(9) 0.0041(9) 0.0086(10)
C131 0.0215(14) 0.0287(16) 0.0251(14) -0.0008(11) -0.0009(11) 0.0098(13)
C135 0.0247(15) 0.0267(16) 0.0310(15) -0.0008(12) 0.0044(12) 0.0076(13)
C136 0.0305(17) 0.0341(18) 0.0397(18) -0.0078(14) 0.0048(14) 0.0050(15)
C137 0.0342(17) 0.0270(17) 0.0391(17) 0.0044(13) 0.0043(14) 0.0075(15)
C132 0.0314(16) 0.0322(17) 0.0239(14) -0.0007(11) 0.0037(12) 0.0136(14)
C133 0.0315(16) 0.0352(17) 0.0239(14) 0.0072(12) 0.0084(12) 0.0154(14)
C134 0.0248(15) 0.0288(16) 0.0239(14) 0.0065(11) 0.0046(11) 0.0112(13)
C138 0.0340(17) 0.0271(16) 0.0267(14) 0.0063(11) 0.0110(12) 0.0121(14)
C139 0.0349(17) 0.0295(17) 0.0311(15) 0.0049(12) 0.0046(13) 0.0104(15)
C140 0.0390(19) 0.0322(18) 0.049(2) 0.0082(14) 0.0060(15) 0.0171(16)
C120 0.0242(14) 0.0176(14) 0.0204(13) 0.0025(10) -0.0007(10) 0.0055(12)
N4 0.0191(11) 0.0220(12) 0.0168(10) 0.0013(8) -0.0005(8) 0.0048(10)
C215 0.0191(13) 0.0298(15) 0.0170(12) 0.0034(10) -0.0001(10) 0.0120(12)
C216 0.0237(14) 0.0227(15) 0.0242(14) 0.0043(11) 0.0024(11) 0.0087(13)
C217 0.0279(15) 0.0258(15) 0.0204(13) 0.0003(11) 0.0014(11) 0.0130(13)
N5 0.0366(14) 0.0264(13) 0.0199(11) 0.0028(9) 0.0039(10) 0.0137(12)
C221 0.0442(19) 0.0258(16) 0.0207(14) 0.0030(11) -0.0016(12) 0.0116(15)
C225 0.0383(18) 0.0337(18) 0.0282(15) -0.0002(12) -0.0018(13) 0.0079(15)
C226 0.046(2) 0.040(2) 0.056(2) -0.0029(17) -0.0126(18) 0.0071(19)
C227 0.0403(19) 0.039(2) 0.0438(19) -0.0041(15) -0.0009(15) 0.0164(17)
C222 0.059(2) 0.0287(17) 0.0267(15) -0.0024(12) -0.0026(14) 0.0206(17)
C223 0.061(2) 0.0383(19) 0.0264(15) 0.0031(13) 0.0090(15) 0.0301(18)
C224 0.048(2) 0.0349(18) 0.0236(14) 0.0083(12) 0.0095(13) 0.0233(16)
C228 0.0416(19) 0.040(2) 0.0423(18) 0.0066(14) 0.0152(15) 0.0191(17)
C229 0.057(3) 0.089(3) 0.057(2) 0.014(2) 0.025(2) 0.034(3)
C230 0.040(2) 0.074(3) 0.046(2) 0.0041(19) 0.0025(17) 0.015(2)
C218 0.0286(15) 0.0284(16) 0.0192(13) 0.0058(11) 0.0035(11) 0.0109(13)
C219 0.0223(14) 0.0245(15) 0.0242(14) 0.0051(11) 0.0012(11) 0.0088(13)
N6 0.0296(13) 0.0219(13) 0.0212(11) 0.0035(9) 0.0029(9) 0.0083(11)
C231 0.0354(17) 0.0267(16) 0.0189(13) 0.0028(11) 0.0034(11) 0.0139(14)
C235 0.0296(16) 0.0271(16) 0.0244(14) 0.0066(11) 0.0044(11) 0.0107(13)
C236 0.0369(18) 0.0343(17) 0.0281(15) 0.0024(12) 0.0007(13) 0.0155(15)
C237 0.0375(18) 0.0377(18) 0.0287(15) 0.0055(13) 0.0050(13) 0.0149(16)
C232 0.0371(17) 0.0253(16) 0.0272(15) 0.0043(11) 0.0037(12) 0.0128(14)
C233 0.0371(17) 0.0215(15) 0.0288(15) 0.0021(11) 0.0020(12) 0.0058(14)
C234 0.0302(16) 0.0270(16) 0.0213(13) 0.0026(11) 0.0019(11) 0.0070(14)
C238 0.0303(17) 0.0284(17) 0.0386(17) 0.0072(13) 0.0022(13) 0.0068(14)
C239 0.049(2) 0.082(3) 0.060(3) 0.012(2) 0.018(2) 0.036(2)
C240 0.034(2) 0.044(2) 0.099(3) -0.008(2) -0.022(2) 0.0117(19)
C220 0.0223(14) 0.0242(15) 0.0211(13) 0.0000(10) 0.0014(10) 0.0090(12)
N7 0.0191(11) 0.0192(12) 0.0219(11) -0.0010(8) 0.0037(9) 0.0062(10)
C315 0.0282(15) 0.0188(14) 0.0171(12) 0.0005(10) 0.0050(10) 0.0067(12)
C316 0.0215(14) 0.0234(15) 0.0207(13) 0.0032(10) 0.0025(10) 0.0065(12)
C317 0.0252(14) 0.0198(14) 0.0230(13) 0.0047(10) 0.0045(11) 0.0081(12)
N8 0.0241(12) 0.0188(12) 0.0278(12) 0.0022(9) 0.0015(9) 0.0073(11)
C321 0.0257(15) 0.0212(15) 0.0288(15) 0.0063(11) 0.0009(11) 0.0044(13)
C325 0.0372(17) 0.0268(16) 0.0285(15) 0.0058(12) 0.0013(13) 0.0120(14)
C326 0.050(2) 0.061(2) 0.0335(18) 0.0108(16) 0.0105(15) 0.024(2)
C327 0.045(2) 0.0377(19) 0.0313(16) 0.0071(13) -0.0016(14) 0.0133(17)
C322 0.0339(17) 0.0219(15) 0.0364(16) 0.0065(12) -0.0005(13) 0.0116(14)
C323 0.0334(17) 0.0207(15) 0.0366(16) -0.0004(12) 0.0018(13) 0.0107(14)
C324 0.0221(14) 0.0187(14) 0.0297(15) -0.0006(11) 0.0018(11) 0.0028(12)
C328 0.0266(15) 0.0242(15) 0.0282(14) -0.0006(11) 0.0008(11) 0.0097(13)
C329 0.0401(18) 0.0286(17) 0.0321(16) -0.0041(12) 0.0001(13) 0.0110(15)
C330 0.0447(19) 0.0275(17) 0.0283(15) 0.0018(12) 0.0024(13) 0.0078(15)
C318 0.0274(15) 0.0174(14) 0.0232(13) 0.0011(10) 0.0027(11) 0.0048(12)
C319 0.0245(14) 0.0235(15) 0.0193(13) 0.0022(10) 0.0037(10) 0.0070(13)
N9 0.0213(12) 0.0196(12) 0.0265(12) 0.0014(9) 0.0017(9) 0.0067(10)
C331 0.0260(15) 0.0217(15) 0.0327(15) 0.0016(11) 0.0050(12) 0.0091(13)
C335 0.0264(16) 0.0383(19) 0.0322(16) -0.0075(13) 0.0054(12) 0.0024(15)
C336 0.088(3) 0.091(3) 0.0302(19) 0.0136(19) 0.010(2) 0.054(3)
C337 0.057(2) 0.056(2) 0.046(2) 0.0005(17) 0.0196(18) 0.025(2)
C332 0.0227(14) 0.0227(15) 0.0346(16) 0.0041(11) 0.0036(12) 0.0060(13)
C333 0.0247(15) 0.0241(15) 0.0285(14) 0.0034(11) -0.0028(11) 0.0063(13)
C334 0.0271(15) 0.0183(14) 0.0258(14) 0.0032(10) 0.0001(11) 0.0058(13)
C338 0.0243(15) 0.0260(16) 0.0255(14) 0.0034(11) 0.0013(11) 0.0055(13)
C339 0.0372(18) 0.0406(19) 0.0316(16) 0.0130(13) 0.0079(13) 0.0139(16)
C340 0.0296(16) 0.0312(17) 0.0326(16) -0.0004(12) 0.0043(12) 0.0087(14)
C320 0.0245(14) 0.0221(14) 0.0214(13) 0.0037(10) 0.0040(11) 0.0095(12)
C2E 0.060(2) 0.0349(19) 0.050(2) 0.0056(15) 0.0123(18) 0.0209(19)
C1E 0.0386(18) 0.0350(18) 0.0313(16) 0.0063(13) 0.0069(13) 0.0168(15)
O1E 0.0428(13) 0.0382(13) 0.0276(11) 0.0033(9) 0.0065(9) 0.0153(11)
C3E 0.0333(18) 0.043(2) 0.0423(19) 0.0082(15) 0.0043(14) 0.0074(16)
C4E 0.044(2) 0.0326(18) 0.0335(17) 0.0038(13) 0.0000(14) 0.0088(16)
C6E 0.046(2) 0.061(3) 0.069(3) -0.001(2) 0.006(2) 0.005(2)
C5E 0.0414(19) 0.0352(19) 0.0457(19) -0.0026(14) 0.0014(15) 0.0105(17)
O2E 0.0376(12) 0.0313(12) 0.0371(12) -0.0012(9) 0.0030(9) 0.0128(11)
C7E 0.0387(18) 0.0296(18) 0.0463(19) -0.0023(14) 0.0020(15) 0.0143(16)
C8E 0.041(2) 0.040(2) 0.050(2) -0.0026(15) -0.0070(16) 0.0214(17)

loop_
_atom_type_symbol
_atom_type_description
_atom_type_scat_dispersion_real
_atom_type_scat_dispersion_imag
_atom_type_scat_source
C C 0.0181 0.0091 'International Tables Vol C Tables 4.2.6.8 and 6.1.1.4'
H H 0.0000 0.0000 'International Tables Vol C Tables 4.2.6.8 and 6.1.1.4'
N N 0.0311 0.0180 'International Tables Vol C Tables 4.2.6.8 and 6.1.1.4'
O O 0.0492 0.0322 'International Tables Vol C Tables 4.2.6.8 and 6.1.1.4'
Cl Cl 0.3639 0.7018 'International Tables Vol C Tables 4.2.6.8 and 6.1.1.4'
Mo Mo -0.0483 2.7339 'International Tables Vol C Tables 4.2.6.8 and 6.1.1.4'

loop_
_geom_angle_atom_site_label_1
_geom_angle_atom_site_label_2
_geom_angle_atom_site_label_3
_geom_angle
C4 N10 C2 110.8(2)
C4 N10 C6 111.9(2)
C2 N10 C6 111.3(2)
C4 N10 Mo1 107.10(15)
C2 N10 Mo1 107.97(16)
C6 N10 Mo1 107.54(16)
N1 C1 C2 107.1(2)
N1 C1 H1A 110.3
C2 C1 H1A 110.3
N1 C1 H1B 110.3
C2 C1 H1B 110.3
H1A C1 H1B 108.5
N10 C2 C1 109.0(2)
N10 C2 H2A 109.9
C1 C2 H2A 109.9
N10 C2 H2B 109.9
C1 C2 H2B 109.9
H2A C2 H2B 108.3
N4 C3 C4 106.7(2)
N4 C3 H3A 110.4
C4 C3 H3A 110.4
N4 C3 H3B 110.4
C4 C3 H3B 110.4
H3A C3 H3B 108.6
N10 C4 C3 109.6(2)
N10 C4 H4A 109.8
C3 C4 H4A 109.8
N10 C4 H4B 109.8
C3 C4 H4B 109.8
H4A C4 H4B 108.2
N7 C5 C6 107.2(2)
N7 C5 H5A 110.3
C6 C5 H5A 110.3
N7 C5 H5B 110.3
C6 C5 H5B 110.3
H5A C5 H5B 108.5
N10 C6 C5 108.7(2)
N10 C6 H6A 109.9
C5 C6 H6A 109.9
N10 C6 H6B 109.9
C5 C6 H6B 109.9
H6A C6 H6B 108.3
N1 Mo1 N4 116.94(9)
N1 Mo1 N7 116.28(9)
N4 Mo1 N7 118.61(9)
N1 Mo1 N10 80.08(9)
N4 Mo1 N10 80.30(9)
N7 Mo1 N10 80.81(9)
N1 Mo1 Cl1 100.09(7)
N4 Mo1 Cl1 100.35(7)
N7 Mo1 Cl1 98.36(7)
N10 Mo1 Cl1 179.13(6)
C115 N1 C1 114.3(2)
C115 N1 Mo1 127.74(18)
C1 N1 Mo1 116.10(16)
C120 C115 N1 120.7(2)
C120 C115 C116 118.6(2)
N1 C115 C116 120.7(2)
C117 C116 C115 120.2(2)
C117 C116 H116 119.9
C115 C116 H116 119.9
C116 C117 C118 121.1(2)
C116 C117 N2 120.6(2)
C118 C117 N2 118.3(2)
C124 N2 C121 110.0(2)
C124 N2 C117 124.4(2)
C121 N2 C117 124.1(2)
C122 C121 N2 106.9(3)
C122 C121 C125 131.8(3)
N2 C121 C125 121.2(2)
C121 C125 C127 110.8(3)
C121 C125 C126 111.4(3)
C127 C125 C126 110.8(3)
C121 C125 H125 107.9
C127 C125 H125 107.9
C126 C125 H125 107.9
C125 C126 H12A 109.5
C125 C126 H12B 109.5
H12A C126 H12B 109.5
C125 C126 H12C 109.5
H12A C126 H12C 109.5
H12B C126 H12C 109.5
C125 C127 H12D 109.5
C125 C127 H12E 109.5
H12D C127 H12E 109.5
C125 C127 H12F 109.5
H12D C127 H12F 109.5
H12E C127 H12F 109.5
C121 C122 C123 108.2(2)
C121 C122 H122 125.9
C123 C122 H122 125.9
C124 C123 C122 107.8(3)
C124 C123 H123 126.1
C122 C123 H123 126.1
C123 C124 N2 107.1(2)
C123 C124 C128 131.4(3)
N2 C124 C128 121.4(2)
C124 C128 C130 111.3(2)
C124 C128 C129 112.4(2)
C130 C128 C129 109.3(2)
C124 C128 H128 107.9
C130 C128 H128 107.9
C129 C128 H128 107.9
C128 C129 H12G 109.5
C128 C129 H12H 109.5
H12G C129 H12H 109.5
C128 C129 H12I 109.5
H12G C129 H12I 109.5
H12H C129 H12I 109.5
C128 C130 H13A 109.5
C128 C130 H13B 109.5
H13A C130 H13B 109.5
C128 C130 H13C 109.5
H13A C130 H13C 109.5
H13B C130 H13C 109.5
C117 C118 C119 118.7(3)
C117 C118 H118 120.6
C119 C118 H118 120.6
C120 C119 C118 120.9(2)
C120 C119 N3 120.5(2)
C118 C119 N3 118.6(2)
C134 N3 C131 109.5(2)
C134 N3 C119 125.6(2)
C131 N3 C119 124.9(2)
C132 C131 N3 107.0(3)
C132 C131 C135 130.6(3)
N3 C131 C135 122.3(2)
C131 C135 C136 111.0(3)
C131 C135 C137 112.6(2)
C136 C135 C137 109.8(3)
C131 C135 H135 107.7
C136 C135 H135 107.7
C137 C135 H135 107.7
C135 C136 H13D 109.5
C135 C136 H13E 109.5
H13D C136 H13E 109.5
C135 C136 H13F 109.5
H13D C136 H13F 109.5
H13E C136 H13F 109.5
C135 C137 H13G 109.5
C135 C137 H13H 109.5
H13G C137 H13H 109.5
C135 C137 H13I 109.5
H13G C137 H13I 109.5
H13H C137 H13I 109.5
C131 C132 C133 108.3(3)
C131 C132 H132 125.9
C133 C132 H132 125.9
C134 C133 C132 108.4(3)
C134 C133 H133 125.8
C132 C133 H133 125.8
C133 C134 N3 106.9(3)
C133 C134 C138 130.6(3)
N3 C134 C138 122.3(2)
C134 C138 C139 111.4(2)
C134 C138 C140 109.7(3)
C139 C138 C140 111.1(3)
C134 C138 H138 108.1
C139 C138 H138 108.1
C140 C138 H138 108.1
C138 C139 H13J 109.5
C138 C139 H13K 109.5
H13J C139 H13K 109.5
C138 C139 H13L 109.5
H13J C139 H13L 109.5
H13K C139 H13L 109.5
C138 C140 H14A 109.5
C138 C140 H14B 109.5
H14A C140 H14B 109.5
C138 C140 H14C 109.5
H14A C140 H14C 109.5
H14B C140 H14C 109.5
C119 C120 C115 120.3(2)
C119 C120 H120 119.8
C115 C120 H120 119.8
C215 N4 C3 114.3(2)
C215 N4 Mo1 128.89(18)
C3 N4 Mo1 115.65(16)
C220 C215 C216 119.3(2)
C220 C215 N4 120.7(2)
C216 C215 N4 120.0(3)
C217 C216 C215 120.1(3)
C217 C216 H216 119.9
C215 C216 H216 119.9
C218 C217 C216 120.6(3)
C218 C217 N5 120.7(2)
C216 C217 N5 118.6(3)
C221 N5 C224 110.0(2)
C221 N5 C217 125.6(3)
C224 N5 C217 123.9(3)
C222 C221 N5 106.6(3)
C222 C221 C225 130.8(3)
N5 C221 C225 122.6(3)
C221 C225 C226 110.8(3)
C221 C225 C227 112.2(3)
C226 C225 C227 109.5(3)
C221 C225 H225 108.1
C226 C225 H225 108.1
C227 C225 H225 108.1
C225 C226 H22A 109.5
C225 C226 H22B 109.5
H22A C226 H22B 109.5
C225 C226 H22C 109.5
H22A C226 H22C 109.5
H22B C226 H22C 109.5
C225 C227 H22D 109.5
C225 C227 H22E 109.5
H22D C227 H22E 109.5
C225 C227 H22F 109.5
H22D C227 H22F 109.5
H22E C227 H22F 109.5
C221 C222 C223 108.6(3)
C221 C222 H222 125.7
C223 C222 H222 125.7
C224 C223 C222 108.6(3)
C224 C223 H223 125.7
C222 C223 H223 125.7
C223 C224 N5 106.3(3)
C223 C224 C228 130.9(3)
N5 C224 C228 122.8(3)
C224 C228 C229 111.1(3)
C224 C228 C230 112.7(3)
C229 C228 C230 109.8(3)
C224 C228 H228 107.6
C229 C228 H228 107.6
C230 C228 H228 107.6
C228 C229 H22G 109.5
C228 C229 H22H 109.5
H22G C229 H22H 109.5
C228 C229 H22I 109.5
H22G C229 H22I 109.5
H22H C229 H22I 109.5
C228 C230 H23A 109.5
C228 C230 H23B 109.5
H23A C230 H23B 109.5
C228 C230 H23C 109.5
H23A C230 H23C 109.5
H23B C230 H23C 109.5
C217 C218 C219 119.2(3)
C217 C218 H218 120.4
C219 C218 H218 120.4
C218 C219 C220 120.8(3)
C218 C219 N6 119.4(2)
C220 C219 N6 119.8(2)
C234 N6 C231 109.6(2)
C234 N6 C219 125.3(2)
C231 N6 C219 125.1(2)
C232 C231 N6 106.7(3)
C232 C231 C235 130.3(3)
N6 C231 C235 122.7(2)
C231 C235 C237 111.4(2)
C231 C235 C236 110.7(2)
C237 C235 C236 109.3(2)
C231 C235 H235 108.5
C237 C235 H235 108.5
C236 C235 H235 108.5
C235 C236 H23D 109.5
C235 C236 H23E 109.5
H23D C236 H23E 109.5
C235 C236 H23F 109.5
H23D C236 H23F 109.5
H23E C236 H23F 109.5
C235 C237 H23G 109.5
C235 C237 H23H 109.5
H23G C237 H23H 109.5
C235 C237 H23I 109.5
H23G C237 H23I 109.5
H23H C237 H23I 109.5
C231 C232 C233 108.5(3)
C231 C232 H232 125.7
C233 C232 H232 125.7
C234 C233 C232 107.9(3)
C234 C233 H233 126.1
C232 C233 H233 126.1
C233 C234 N6 107.3(3)
C233 C234 C238 130.5(3)
N6 C234 C238 122.2(3)
C234 C238 C240 110.2(3)
C234 C238 C239 111.1(3)
C240 C238 C239 111.1(3)
C234 C238 H238 108.1
C240 C238 H238 108.1
C239 C238 H238 108.1
C238 C239 H23J 109.5
C238 C239 H23K 109.5
H23J C239 H23K 109.5
C238 C239 H23L 109.5
H23J C239 H23L 109.5
H23K C239 H23L 109.5
C238 C240 H24A 109.5
C238 C240 H24B 109.5
H24A C240 H24B 109.5
C238 C240 H24C 109.5
H24A C240 H24C 109.5
H24B C240 H24C 109.5
C219 C220 C215 120.0(2)
C219 C220 H220 120.0
C215 C220 H220 120.0
C315 N7 C5 115.2(2)
C315 N7 Mo1 129.44(18)
C5 N7 Mo1 114.59(16)
C320 C315 C316 118.9(3)
C320 C315 N7 120.6(2)
C316 C315 N7 120.5(3)
C317 C316 C315 120.3(3)
C317 C316 H316 119.8
C315 C316 H316 119.8
C316 C317 C318 120.4(3)
C316 C317 N8 119.7(3)
C318 C317 N8 119.9(3)
C324 N8 C321 109.9(2)
C324 N8 C317 125.3(2)
C321 N8 C317 124.8(2)
C322 C321 N8 106.7(3)
C322 C321 C325 130.6(3)
N8 C321 C325 122.6(3)
C321 C325 C326 111.4(3)
C321 C325 C327 110.9(3)
C326 C325 C327 110.0(3)
C321 C325 H325 108.2
C326 C325 H325 108.2
C327 C325 H325 108.2
C325 C326 H32A 109.5
C325 C326 H32B 109.5
H32A C326 H32B 109.5
C325 C326 H32C 109.5
H32A C326 H32C 109.5
H32B C326 H32C 109.5
C325 C327 H32D 109.5
C325 C327 H32E 109.5
H32D C327 H32E 109.5
C325 C327 H32F 109.5
H32D C327 H32F 109.5
H32E C327 H32F 109.5
C321 C322 C323 108.5(3)
C321 C322 H322 125.8
C323 C322 H322 125.8
C324 C323 C322 108.3(3)
C324 C323 H323 125.8
C322 C323 H323 125.8
C323 C324 N8 106.6(2)
C323 C324 C328 130.8(3)
N8 C324 C328 122.5(2)
C324 C328 C330 112.1(2)
C324 C328 C329 110.9(2)
C330 C328 C329 110.5(3)
C324 C328 H328 107.7
C330 C328 H328 107.7
C329 C328 H328 107.7
C328 C329 H32G 109.5
C328 C329 H32H 109.5
H32G C329 H32H 109.5
C328 C329 H32I 109.5
H32G C329 H32I 109.5
H32H C329 H32I 109.5
C328 C330 H33A 109.5
C328 C330 H33B 109.5
H33A C330 H33B 109.5
C328 C330 H33C 109.5
H33A C330 H33C 109.5
H33B C330 H33C 109.5
C317 C318 C319 119.5(3)
C317 C318 H318 120.2
C319 C318 H318 120.2
C320 C319 C318 120.3(3)
C320 C319 N9 121.9(2)
C318 C319 N9 117.8(3)
C331 N9 C334 109.0(2)
C331 N9 C319 126.0(2)
C334 N9 C319 124.5(2)
C332 C331 N9 107.4(3)
C332 C331 C335 129.6(3)
N9 C331 C335 122.8(3)
C331 C335 C336 110.3(3)
C331 C335 C337 109.9(3)
C336 C335 C337 110.2(3)
C331 C335 H335 108.8
C336 C335 H335 108.8
C337 C335 H335 108.8
C335 C336 H33D 109.5
C335 C336 H33E 109.5
H33D C336 H33E 109.5
C335 C336 H33F 109.5
H33D C336 H33F 109.5
H33E C336 H33F 109.5
C335 C337 H33G 109.5
C335 C337 H33H 109.5
H33G C337 H33H 109.5
C335 C337 H33I 109.5
H33G C337 H33I 109.5
H33H C337 H33I 109.5
C331 C332 C333 107.9(3)
C331 C332 H332 126.0
C333 C332 H332 126.0
C334 C333 C332 108.6(3)
C334 C333 H333 125.7
C332 C333 H333 125.7
C333 C334 N9 107.1(2)
C333 C334 C338 129.5(3)
N9 C334 C338 123.3(3)
C334 C338 C340 111.3(2)
C334 C338 C339 111.1(2)
C340 C338 C339 109.7(2)
C334 C338 H338 108.2
C340 C338 H338 108.2
C339 C338 H338 108.2
C338 C339 H33J 109.5
C338 C339 H33K 109.5
H33J C339 H33K 109.5
C338 C339 H33L 109.5
H33J C339 H33L 109.5
H33K C339 H33L 109.5
C338 C340 H34A 109.5
C338 C340 H34B 109.5
H34A C340 H34B 109.5
C338 C340 H34C 109.5
H34A C340 H34C 109.5
H34B C340 H34C 109.5
C319 C320 C315 120.4(3)
C319 C320 H320 119.8
C315 C320 H320 119.8
C1E C2E H2E1 109.5
C1E C2E H2E2 109.5
H2E1 C2E H2E2 109.5
C1E C2E H2E3 109.5
H2E1 C2E H2E3 109.5
H2E2 C2E H2E3 109.5
O1E C1E C2E 107.9(3)
O1E C1E H1E1 110.1
C2E C1E H1E1 110.1
O1E C1E H1E2 110.1
C2E C1E H1E2 110.1
H1E1 C1E H1E2 108.4
C1E O1E C3E 112.9(2)
O1E C3E C4E 113.9(3)
O1E C3E H3E1 108.8
C4E C3E H3E1 108.8
O1E C3E H3E2 108.8
C4E C3E H3E2 108.8
H3E1 C3E H3E2 107.7
C3E C4E H4E1 109.5
C3E C4E H4E2 109.5
H4E1 C4E H4E2 109.5
C3E C4E H4E3 109.5
H4E1 C4E H4E3 109.5
H4E2 C4E H4E3 109.5
C5E C6E H6E1 109.5
C5E C6E H6E2 109.5
H6E1 C6E H6E2 109.5
C5E C6E H6E3 109.5
H6E1 C6E H6E3 109.5
H6E2 C6E H6E3 109.5
O2E C5E C6E 108.5(3)
O2E C5E H5E1 110.0
C6E C5E H5E1 110.0
O2E C5E H5E2 110.0
C6E C5E H5E2 110.0
H5E1 C5E H5E2 108.4
C5E O2E C7E 111.7(2)
O2E C7E C8E 108.1(3)
O2E C7E H7E1 110.1
C8E C7E H7E1 110.1
O2E C7E H7E2 110.1
C8E C7E H7E2 110.1
H7E1 C7E H7E2 108.4
C7E C8E H8E1 109.5
C7E C8E H8E2 109.5
H8E1 C8E H8E2 109.5
C7E C8E H8E3 109.5
H8E1 C8E H8E3 109.5
H8E2 C8E H8E3 109.5

loop_
_geom_bond_atom_site_label_1
_geom_bond_atom_site_label_2
_geom_bond_distance
N10 C4 1.488(3)
N10 C2 1.492(3)
N10 C6 1.493(3)
N10 Mo1 2.205(2)
C1 N1 1.488(3)
C1 C2 1.510(4)
C1 H1A 0.9900
C1 H1B 0.9900
C2 H2A 0.9900
C2 H2B 0.9900
C3 N4 1.477(4)
C3 C4 1.508(4)
C3 H3A 0.9900
C3 H3B 0.9900
C4 H4A 0.9900
C4 H4B 0.9900
C5 N7 1.486(3)
C5 C6 1.522(4)
C5 H5A 0.9900
C5 H5B 0.9900
C6 H6A 0.9900
C6 H6B 0.9900
Cl1 Mo1 2.3664(7)
Mo1 N1 1.979(2)
Mo1 N4 1.982(2)
Mo1 N7 1.984(2)
N1 C115 1.409(3)
C115 C120 1.402(4)
C115 C116 1.409(4)
C116 C117 1.375(4)
C116 H116 0.9500
C117 C118 1.388(4)
C117 N2 1.441(3)
N2 C124 1.388(4)
N2 C121 1.388(3)
C121 C122 1.370(4)
C121 C125 1.510(4)
C125 C127 1.527(4)
C125 C126 1.542(5)
C125 H125 1.0000
C126 H12A 0.9800
C126 H12B 0.9800
C126 H12C 0.9800
C127 H12D 0.9800
C127 H12E 0.9800
C127 H12F 0.9800
C122 C123 1.428(4)
C122 H122 0.9500
C123 C124 1.372(4)
C123 H123 0.9500
C124 C128 1.506(4)
C128 C130 1.527(4)
C128 C129 1.533(4)
C128 H128 1.0000
C129 H12G 0.9800
C129 H12H 0.9800
C129 H12I 0.9800
C130 H13A 0.9800
C130 H13B 0.9800
C130 H13C 0.9800
C118 C119 1.397(4)
C118 H118 0.9500
C119 C120 1.376(4)
C119 N3 1.440(3)
N3 C134 1.387(4)
N3 C131 1.393(4)
C131 C132 1.367(4)
C131 C135 1.510(4)
C135 C136 1.532(4)
C135 C137 1.534(4)
C135 H135 1.0000
C136 H13D 0.9800
C136 H13E 0.9800
C136 H13F 0.9800
C137 H13G 0.9800
C137 H13H 0.9800
C137 H13I 0.9800
C132 C133 1.408(4)
C132 H132 0.9500
C133 C134 1.373(4)
C133 H133 0.9500
C134 C138 1.505(4)
C138 C139 1.535(4)
C138 C140 1.538(4)
C138 H138 1.0000
C139 H13J 0.9800
C139 H13K 0.9800
C139 H13L 0.9800
C140 H14A 0.9800
C140 H14B 0.9800
C140 H14C 0.9800
C120 H120 0.9500
N4 C215 1.422(3)
C215 C220 1.395(4)
C215 C216 1.399(4)
C216 C217 1.390(4)
C216 H216 0.9500
C217 C218 1.387(4)
C217 N5 1.439(3)
N5 C221 1.391(4)
N5 C224 1.393(4)
C221 C222 1.367(4)
C221 C225 1.507(5)
C225 C226 1.528(5)
C225 C227 1.540(5)
C225 H225 1.0000
C226 H22A 0.9800
C226 H22B 0.9800
C226 H22C 0.9800
C227 H22D 0.9800
C227 H22E 0.9800
C227 H22F 0.9800
C222 C223 1.409(5)
C222 H222 0.9500
C223 C224 1.372(5)
C223 H223 0.9500
C224 C228 1.498(5)
C228 C229 1.532(5)
C228 C230 1.534(5)
C228 H228 1.0000
C229 H22G 0.9800
C229 H22H 0.9800
C229 H22I 0.9800
C230 H23A 0.9800
C230 H23B 0.9800
C230 H23C 0.9800
C218 C219 1.390(4)
C218 H218 0.9500
C219 C220 1.390(4)
C219 N6 1.434(4)
N6 C234 1.387(4)
N6 C231 1.395(4)
C231 C232 1.366(4)
C231 C235 1.503(4)
C235 C237 1.526(4)
C235 C236 1.535(4)
C235 H235 1.0000
C236 H23D 0.9800
C236 H23E 0.9800
C236 H23F 0.9800
C237 H23G 0.9800
C237 H23H 0.9800
C237 H23I 0.9800
C232 C233 1.420(4)
C232 H232 0.9500
C233 C234 1.369(4)
C233 H233 0.9500
C234 C238 1.508(4)
C238 C240 1.514(5)
C238 C239 1.526(5)
C238 H238 1.0000
C239 H23J 0.9800
C239 H23K 0.9800
C239 H23L 0.9800
C240 H24A 0.9800
C240 H24B 0.9800
C240 H24C 0.9800
C220 H220 0.9500
N7 C315 1.422(4)
C315 C320 1.401(4)
C315 C316 1.406(4)
C316 C317 1.389(4)
C316 H316 0.9500
C317 C318 1.392(4)
C317 N8 1.435(3)
N8 C324 1.391(4)
N8 C321 1.396(4)
C321 C322 1.362(4)
C321 C325 1.509(4)
C325 C326 1.529(5)
C325 C327 1.534(4)
C325 H325 1.0000
C326 H32A 0.9800
C326 H32B 0.9800
C326 H32C 0.9800
C327 H32D 0.9800
C327 H32E 0.9800
C327 H32F 0.9800
C322 C323 1.418(4)
C322 H322 0.9500
C323 C324 1.368(4)
C323 H323 0.9500
C324 C328 1.506(4)
C328 C330 1.525(4)
C328 C329 1.531(4)
C328 H328 1.0000
C329 H32G 0.9800
C329 H32H 0.9800
C329 H32I 0.9800
C330 H33A 0.9800
C330 H33B 0.9800
C330 H33C 0.9800
C318 C319 1.397(4)
C318 H318 0.9500
C319 C320 1.388(4)
C319 N9 1.436(4)
N9 C331 1.389(4)
N9 C334 1.398(4)
C331 C332 1.369(4)
C331 C335 1.510(4)
C335 C336 1.522(5)
C335 C337 1.529(5)
C335 H335 1.0000
C336 H33D 0.9800
C336 H33E 0.9800
C336 H33F 0.9800
C337 H33G 0.9800
C337 H33H 0.9800
C337 H33I 0.9800
C332 C333 1.414(4)
C332 H332 0.9500
C333 C334 1.362(4)
C333 H333 0.9500
C334 C338 1.508(4)
C338 C340 1.534(4)
C338 C339 1.542(4)
C338 H338 1.0000
C339 H33J 0.9800
C339 H33K 0.9800
C339 H33L 0.9800
C340 H34A 0.9800
C340 H34B 0.9800
C340 H34C 0.9800
C320 H320 0.9500
C2E C1E 1.506(5)
C2E H2E1 0.9800
C2E H2E2 0.9800
C2E H2E3 0.9800
C1E O1E 1.420(4)
C1E H1E1 0.9900
C1E H1E2 0.9900
O1E C3E 1.431(4)
C3E C4E 1.505(5)
C3E H3E1 0.9900
C3E H3E2 0.9900
C4E H4E1 0.9800
C4E H4E2 0.9800
C4E H4E3 0.9800
C6E C5E 1.501(5)
C6E H6E1 0.9800
C6E H6E2 0.9800
C6E H6E3 0.9800
C5E O2E 1.416(4)
C5E H5E1 0.9900
C5E H5E2 0.9900
O2E C7E 1.424(4)
C7E C8E 1.507(4)
C7E H7E1 0.9900
C7E H7E2 0.9900
C8E H8E1 0.9800
C8E H8E2 0.9800
C8E H8E3 0.9800
